data_7700256
loop_
_publ_author_name
'Wang, Sa-Sa'
'Wu, Xiao-Yuan'
'Li, Zhong'
'Lu, Can-Zhong'

_publ_section_title
;
 Designed synthesis of a proton-conductive Ho-MOF with reversible
 dehydration and hydration.
;
_journal_issue 27
_journal_name_full 'Dalton transactions (Cambridge, England : 2003)'
_journal_page_first 9930
_journal_page_last 9934
_journal_paper_doi 10.1039/c9dt02269d
_journal_volume 48
_journal_year 2019
_chemical_formula_moiety 'C8 H13 Ho O12 S, 3(H2 O)'
_chemical_formula_sum 'C8 H19 Ho O15 S'
_chemical_formula_weight 552.22
_space_group_crystal_system monoclinic
_space_group_IT_number 14
_space_group_name_Hall '-P 2yn'
_space_group_name_H-M_alt 'P 1 21/n 1'
_symmetry_space_group_name_Hall '-P 2yn'
_symmetry_space_group_name_H-M 'P 1 21/n 1'
_atom_sites_solution_hydrogens mixed
_atom_sites_solution_primary direct
_audit_creation_date 2018-12-19
_audit_creation_method
;
Olex2 1.2
(compiled 2018.05.29 svn.r3508 for OlexSys, GUI svn.r5506)
;
_audit_update_record
;
2018-12-19 deposited with the CCDC.    2019-05-31 downloaded from the CCDC.
;
_cell_angle_alpha 90
_cell_angle_beta 101.273(3)
_cell_angle_gamma 90
_cell_formula_units_Z 4
_cell_length_a 9.4135(3)
_cell_length_b 10.5485(3)
_cell_length_c 17.0809(4)
_cell_measurement_reflns_used 3061
_cell_measurement_temperature 100.00(13)
_cell_measurement_theta_max 70.0560
_cell_measurement_theta_min 4.9640
_cell_volume 1663.38(8)
_computing_cell_refinement 'CrysAlisPro 1.171.39.46 (Rigaku OD, 2018)'
_computing_data_collection 'CrysAlisPro 1.171.39.46 (Rigaku OD, 2018)'
_computing_data_reduction 'CrysAlisPro 1.171.39.46 (Rigaku OD, 2018)'
_computing_molecular_graphics 'Olex2 (Dolomanov et al., 2009)'
_computing_publication_material 'Olex2 (Dolomanov et al., 2009)'
_computing_structure_refinement 'ShelXL (Sheldrick, 2015)'
_computing_structure_solution 'ShelXS (Sheldrick, 2008)'
_diffrn_ambient_environment N~2~
_diffrn_ambient_temperature 100.00(13)
_diffrn_detector 'CCD plate'
_diffrn_detector_area_resol_mean 16.2083
_diffrn_detector_type Eos
_diffrn_measured_fraction_theta_full 0.999
_diffrn_measured_fraction_theta_max 0.999
_diffrn_measurement_details
;
List of Runs (angles in degrees, time in seconds):

  # Type    Start    End  Width  t~exp~   \w     \q     \k     \f   Frames
#--------------------------------------------------------------------------
  1  \w    -20.00  38.00   1.00    1.00    --    0.00  57.00 -30.00   58
  2  \w     10.00  68.00   1.00    1.00    --    0.00  57.00  30.00   58
  3  \w     44.00 107.00   1.00    1.00    --   54.00-125.00 150.00   63
  4  \w    -14.00  14.00   1.00    1.00    --   54.00 -77.00  90.00   28
  5  \w     59.00  84.00   1.00    1.00    --   54.00 -77.00  90.00   25
  6  \w     25.00 119.00   1.00    1.00    --   54.00  77.00-150.00   94
  7  \w      5.00  71.00   1.00    1.00    --   54.00 -57.00-120.00   66
  8  \w     47.00 112.00   1.00    1.00    --  108.00-111.00  90.00   65
  9  \w    103.00 146.00   1.00    1.00    --  108.00 111.00-150.00   43
 10  \w     87.00 176.00   1.00    1.00    --  108.00  63.00 -90.00   89
 11  \w    101.00 151.00   1.00    1.00    --  108.00 111.00 -30.00   50
 12  \w     57.00 106.00   1.00    1.00    --  108.00-111.00   0.00   49
 13  \w    138.00 177.00   1.00    1.00    --  108.00 111.00 -90.00   39
 14  \w    105.00 132.00   1.00    1.00    --  108.00 111.00 -90.00   27
 15  \w     66.00 113.00   1.00    1.00    --  108.00-111.00-150.00   47
 16  \w    129.00 173.00   1.00    1.00    --  108.00 111.00-120.00   44
 17  \w     40.00 123.00   1.00    1.00    --  108.00 -63.00-180.00   83
;
_diffrn_measurement_device 'four-circle diffractometer'
_diffrn_measurement_device_type 'SuperNova, Dual, Cu at home/near, Eos'
_diffrn_measurement_method '\w scans'
_diffrn_orient_matrix_type 'CrysAlisPro convention (1999,Acta A55,543-557)'
_diffrn_orient_matrix_UB_11 -0.0148753000
_diffrn_orient_matrix_UB_12 0.1367858000
_diffrn_orient_matrix_UB_13 -0.0323051000
_diffrn_orient_matrix_UB_21 0.1587216000
_diffrn_orient_matrix_UB_22 -0.0028261000
_diffrn_orient_matrix_UB_23 -0.0105395000
_diffrn_orient_matrix_UB_31 -0.0490255000
_diffrn_orient_matrix_UB_32 -0.0511542000
_diffrn_orient_matrix_UB_33 -0.0854969000
_diffrn_radiation_monochromator mirror
_diffrn_radiation_probe x-ray
_diffrn_radiation_type CuK\a
_diffrn_radiation_wavelength 1.54184
_diffrn_reflns_av_R_equivalents 0.0288
_diffrn_reflns_av_unetI/netI 0.0356
_diffrn_reflns_Laue_measured_fraction_full 0.999
_diffrn_reflns_Laue_measured_fraction_max 0.999
_diffrn_reflns_limit_h_max 11
_diffrn_reflns_limit_h_min -10
_diffrn_reflns_limit_k_max 9
_diffrn_reflns_limit_k_min -12
_diffrn_reflns_limit_l_max 13
_diffrn_reflns_limit_l_min -20
_diffrn_reflns_number 6023
_diffrn_reflns_point_group_measured_fraction_full 0.999
_diffrn_reflns_point_group_measured_fraction_max 0.999
_diffrn_reflns_theta_full 66.595
_diffrn_reflns_theta_max 66.595
_diffrn_reflns_theta_min 4.955
_diffrn_source 'micro-focus sealed X-ray tube'
_diffrn_source_type 'SuperNova (Cu) X-ray Source'
_exptl_absorpt_coefficient_mu 10.812
_exptl_absorpt_correction_T_max 1.00000
_exptl_absorpt_correction_T_min 0.52040
_exptl_absorpt_correction_type multi-scan
_exptl_absorpt_process_details
;
CrysAlisPro 1.171.39.46 (Rigaku Oxford Diffraction, 2018)
Empirical absorption correction using spherical harmonics,
 implemented in SCALE3 ABSPACK scaling algorithm.
;
_exptl_crystal_colour 'clear light yellow'
_exptl_crystal_colour_lustre clear
_exptl_crystal_colour_modifier light
_exptl_crystal_colour_primary yellow
_exptl_crystal_density_diffrn 2.205
_exptl_crystal_density_method 'not measured'
_exptl_crystal_description plate
_exptl_crystal_F_000 1080
_exptl_crystal_size_max 0.2
_exptl_crystal_size_mid 0.1
_exptl_crystal_size_min 0.05
_refine_diff_density_max 0.629
_refine_diff_density_min -0.734
_refine_diff_density_rms 0.107
_refine_ls_extinction_method none
_refine_ls_goodness_of_fit_ref 1.048
_refine_ls_hydrogen_treatment constr
_refine_ls_matrix_type full
_refine_ls_number_parameters 229
_refine_ls_number_reflns 2935
_refine_ls_number_restraints 0
_refine_ls_restrained_S_all 1.048
_refine_ls_R_factor_all 0.0324
_refine_ls_R_factor_gt 0.0288
_refine_ls_shift/su_max 0.001
_refine_ls_shift/su_mean 0.000
_refine_ls_structure_factor_coef Fsqd
_refine_ls_weighting_details 'w=1/[\s^2^(Fo^2^)+(0.0466P)^2^+0.4965P] where P=(Fo^2^+2Fc^2^)/3'
_refine_ls_weighting_scheme calc
_refine_ls_wR_factor_gt 0.0756
_refine_ls_wR_factor_ref 0.0782
_reflns_Friedel_coverage 0.000
_reflns_number_gt 2674
_reflns_number_total 2935
_reflns_threshold_expression 'I > 2\s(I)'
_cod_data_source_file c9dt02269d2.cif
_cod_data_source_block 518-ho
_cod_depositor_comments 'Adding full bibliography for 7700256.cif.'
_cod_original_cell_volume 1663.39(8)
_cod_database_code 7700256
_shelx_shelxl_version_number 2017/1
_chemical_oxdiff_formula 'C O S H Ho'
_shelx_space_group_comment
;
The symmetry employed for this shelxl refinement is uniquely defined
by the following loop, which should always be used as a source of
symmetry information in preference to the above space-group names.
They are only intended as comments.
;
_shelx_estimated_absorpt_t_max 0.614
_shelx_estimated_absorpt_t_min 0.221
_reflns_odcompleteness_completeness 99.91
_reflns_odcompleteness_iscentric 1
_reflns_odcompleteness_theta 67.29
_olex2_refinement_description
;
1. Fixed Uiso
 At 1.2 times of:
  All C(H) groups, {H12A,H12B} of O12, {H10A,H10B} of O10, {H9A,H9B} of O9,
  {H8A,H8B} of O8, {H11A,H11B} of O11, {H15A,H15B} of O15, {H13A,H13B} of O13
 At 1.5 times of:
  {H14A,H14B} of O14
2.a Riding coordinates:
 O8(H8A,H8B), O9(H9A,H9B), O10(H10A,H10B), O11(H11A,H11B), O12(H12A,H12B),
 O13(H13A,H13B), O15(H15A,H15B)
2.b Free rotating group:
 O14(H14A,H14B)
2.c Aromatic/amide H refined with riding coordinates:
 C2(H2), C4(H4), C6(H6)
;
_olex2_submission_special_instructions 'No special instructions were received'
_oxdiff_exptl_absorpt_empirical_details
;
Empirical correction (ABSPACK) includes:
- Absorption correction using spherical harmonics
- Frame scaling
;
_oxdiff_exptl_absorpt_empirical_full_max 1.924
_oxdiff_exptl_absorpt_empirical_full_min 0.727

loop_
_space_group_symop_operation_xyz
'x, y, z'
'-x+1/2, y+1/2, -z+1/2'
'-x, -y, -z'
'x-1/2, -y-1/2, z-1/2'

loop_
_atom_site_label
_atom_site_type_symbol
_atom_site_fract_x
_atom_site_fract_y
_atom_site_fract_z
_atom_site_U_iso_or_equiv
_atom_site_adp_type
_atom_site_occupancy
_atom_site_site_symmetry_order
_atom_site_calc_flag
_atom_site_refinement_flags_posn
Ho1 Ho 0.79757(2) 0.44018(2) 0.32903(2) 0.01151(10) Uani 1 1 d .
C1 C 0.4570(3) 0.4580(3) 0.12063(18) 0.0139(6) Uani 1 1 d .
C2 C 0.4334(3) 0.3574(3) 0.06751(18) 0.0137(6) Uani 1 1 d .
H2 H 0.490787 0.285210 0.077356 0.016 Uiso 1 1 calc R
C3 C 0.3245(3) 0.3636(3) -0.00047(18) 0.0135(6) Uani 1 1 d .
C4 C 0.2340(3) 0.4691(3) -0.01409(18) 0.0131(6) Uani 1 1 d .
H4 H 0.160999 0.473708 -0.059367 0.016 Uiso 1 1 calc R
C5 C 0.2547(3) 0.5669(3) 0.04104(18) 0.0121(6) Uani 1 1 d .
C6 C 0.3670(3) 0.5635(3) 0.10760(18) 0.0128(6) Uani 1 1 d .
H6 H 0.381522 0.631349 0.143059 0.015 Uiso 1 1 calc R
C7 C 0.5783(3) 0.4538(3) 0.19185(19) 0.0134(6) Uani 1 1 d .
C8 C 0.8086(3) 0.2441(3) 0.44190(18) 0.0128(6) Uani 1 1 d .
S8 S 0.14042(8) 0.70190(7) 0.03057(4) 0.01278(17) Uani 1 1 d .
O1 O 0.6036(2) 0.5489(2) 0.23700(13) 0.0145(5) Uani 1 1 d .
O2 O 0.6536(2) 0.3537(2) 0.20721(13) 0.0157(5) Uani 1 1 d .
O3 O 0.8566(3) 0.3530(2) 0.46537(13) 0.0183(5) Uani 1 1 d .
O4 O 0.7496(2) 0.2264(2) 0.36989(12) 0.0134(4) Uani 1 1 d .
O5 O 0.0752(2) 0.7060(2) 0.10058(13) 0.0201(5) Uani 1 1 d .
O6 O 0.2353(2) 0.8115(2) 0.02679(13) 0.0167(5) Uani 1 1 d .
O7 O 0.0360(2) 0.6847(2) -0.04388(13) 0.0191(5) Uani 1 1 d .
O8 O 0.7887(2) 0.6422(2) 0.38095(13) 0.0163(5) Uani 1 1 d .
H8A H 0.805694 0.709459 0.356998 0.020 Uiso 1 1 d R
H8B H 0.772933 0.662219 0.426688 0.020 Uiso 1 1 d R
O9 O 0.9009(2) 0.56141(19) 0.24000(13) 0.0148(5) Uani 1 1 d .
H9A H 0.855088 0.612765 0.205796 0.018 Uiso 1 1 d R
H9B H 0.990588 0.579385 0.247376 0.018 Uiso 1 1 d R
O10 O 1.0481(2) 0.4923(2) 0.39462(12) 0.0157(5) Uani 1 1 d .
H10A H 1.105281 0.430676 0.409246 0.019 Uiso 1 1 d R
H10B H 1.063442 0.548246 0.431116 0.019 Uiso 1 1 d R
O11 O 0.9579(2) 0.2998(2) 0.28540(12) 0.0147(4) Uani 1 1 d .
H11A H 0.939520 0.221347 0.277821 0.018 Uiso 1 1 d R
H11B H 1.018670 0.321568 0.257071 0.018 Uiso 1 1 d R
O12 O 0.5781(3) 0.4289(2) 0.38061(16) 0.0238(6) Uani 1 1 d .
H12A H 0.538575 0.357460 0.384983 0.029 Uiso 1 1 d R
H12B H 0.520895 0.486510 0.390453 0.029 Uiso 1 1 d R
O13 O 0.8099(3) 0.3822(3) 0.73430(15) 0.0279(6) Uani 1 1 d .
H13A H 0.809199 0.337755 0.775740 0.033 Uiso 1 1 d R
H13B H 0.735779 0.363845 0.699020 0.033 Uiso 1 1 d R
O14 O 1.1519(3) 0.3731(3) 0.19627(15) 0.0253(5) Uani 1 1 d .
H14A H 1.109389 0.381286 0.147781 0.038 Uiso 1 1 d G
H14B H 1.173491 0.445913 0.216456 0.038 Uiso 1 1 d G
O15 O 0.3747(3) 0.5975(2) 0.41571(15) 0.0267(6) Uani 1 1 d .
H15A H 0.429639 0.661920 0.424780 0.032 Uiso 1 1 d R
H15B H 0.310929 0.603110 0.444580 0.032 Uiso 1 1 d R

loop_
_atom_site_aniso_label
_atom_site_aniso_U_11
_atom_site_aniso_U_22
_atom_site_aniso_U_33
_atom_site_aniso_U_23
_atom_site_aniso_U_13
_atom_site_aniso_U_12
Ho1 0.01172(15) 0.00973(15) 0.01271(15) 0.00052(8) 0.00147(10) -0.00044(8)
C1 0.0145(15) 0.0145(16) 0.0134(14) 0.0015(12) 0.0043(12) -0.0004(12)
C2 0.0134(14) 0.0119(16) 0.0160(15) 0.0015(12) 0.0033(12) 0.0019(12)
C3 0.0128(14) 0.0128(16) 0.0147(15) 0.0004(12) 0.0027(12) -0.0012(12)
C4 0.0120(14) 0.0124(15) 0.0140(14) 0.0006(12) 0.0006(12) -0.0029(12)
C5 0.0102(14) 0.0111(16) 0.0152(15) 0.0013(12) 0.0029(12) 0.0019(11)
C6 0.0129(15) 0.0119(16) 0.0138(15) -0.0024(11) 0.0031(12) -0.0046(12)
C7 0.0107(14) 0.0128(16) 0.0168(15) 0.0003(12) 0.0033(12) -0.0019(12)
C8 0.0085(13) 0.0138(15) 0.0161(15) -0.0017(12) 0.0024(11) -0.0006(12)
S8 0.0125(3) 0.0105(4) 0.0151(3) 0.0004(3) 0.0021(3) 0.0022(3)
O1 0.0143(11) 0.0117(11) 0.0160(11) -0.0026(8) -0.0011(9) 0.0007(8)
O2 0.0156(11) 0.0132(11) 0.0161(10) -0.0009(9) -0.0020(9) 0.0035(9)
O3 0.0225(12) 0.0135(12) 0.0175(11) 0.0008(9) 0.0003(9) -0.0051(10)
O4 0.0153(10) 0.0126(11) 0.0116(10) 0.0001(8) 0.0011(8) -0.0012(9)
O5 0.0203(11) 0.0194(12) 0.0222(11) 0.0031(10) 0.0084(10) 0.0079(10)
O6 0.0188(11) 0.0111(11) 0.0196(11) -0.0016(9) 0.0024(9) -0.0016(9)
O7 0.0159(11) 0.0160(12) 0.0221(11) -0.0032(10) -0.0048(9) 0.0037(10)
O8 0.0232(12) 0.0125(11) 0.0138(10) -0.0026(9) 0.0055(9) -0.0012(9)
O9 0.0113(10) 0.0151(12) 0.0172(11) 0.0055(8) 0.0010(9) 0.0021(8)
O10 0.0145(11) 0.0146(12) 0.0159(10) -0.0004(9) -0.0018(9) 0.0007(9)
O11 0.0136(10) 0.0099(11) 0.0203(11) 0.0007(9) 0.0029(9) 0.0000(9)
O12 0.0199(12) 0.0144(12) 0.0403(15) 0.0070(10) 0.0138(11) 0.0008(10)
O13 0.0226(13) 0.0292(15) 0.0306(14) 0.0081(11) 0.0020(11) -0.0056(11)
O14 0.0234(13) 0.0294(14) 0.0238(12) -0.0010(11) 0.0066(10) -0.0014(11)
O15 0.0188(12) 0.0228(13) 0.0398(15) -0.0095(12) 0.0094(11) -0.0064(11)

loop_
_atom_type_symbol
_atom_type_description
_atom_type_scat_dispersion_real
_atom_type_scat_dispersion_imag
_atom_type_scat_source
C C 0.0181 0.0091 'International Tables Vol C Tables 4.2.6.8 and 6.1.1.4'
H H 0.0000 0.0000 'International Tables Vol C Tables 4.2.6.8 and 6.1.1.4'
Ho Ho -14.9734 3.7046 'International Tables Vol C Tables 4.2.6.8 and 6.1.1.4'
O O 0.0492 0.0322 'International Tables Vol C Tables 4.2.6.8 and 6.1.1.4'
S S 0.3331 0.5567 'International Tables Vol C Tables 4.2.6.8 and 6.1.1.4'

loop_
_geom_angle_atom_site_label_1
_geom_angle_atom_site_label_2
_geom_angle_atom_site_label_3
_geom_angle
_geom_angle_site_symmetry_1
_geom_angle_site_symmetry_3
C7 Ho1 C8 122.13(9) . .
O1 Ho1 C7 26.62(8) . .
O1 Ho1 C8 134.97(8) . .
O1 Ho1 O3 141.58(8) . .
O1 Ho1 O10 135.52(7) . .
O2 Ho1 C7 26.87(8) . .
O2 Ho1 C8 104.50(8) . .
O2 Ho1 O1 53.48(7) . .
O2 Ho1 O3 130.88(7) . .
O2 Ho1 O4 78.08(7) . .
O2 Ho1 O10 142.81(7) . .
O3 Ho1 C7 143.23(8) . .
O3 Ho1 C8 26.79(8) . .
O3 Ho1 O10 68.60(7) . .
O4 Ho1 C7 98.04(8) . .
O4 Ho1 C8 26.52(8) . .
O4 Ho1 O1 117.53(7) . .
O4 Ho1 O3 53.28(7) . .
O4 Ho1 O10 106.94(7) . .
O8 Ho1 C7 101.34(8) . .
O8 Ho1 C8 114.39(8) . .
O8 Ho1 O1 74.73(7) . .
O8 Ho1 O2 128.17(7) . .
O8 Ho1 O3 89.99(7) . .
O8 Ho1 O4 136.19(7) . .
O8 Ho1 O9 78.27(8) . .
O8 Ho1 O10 73.97(8) . .
O8 Ho1 O11 141.15(8) . .
O8 Ho1 O12 78.88(8) . .
O9 Ho1 C7 76.16(8) . .
O9 Ho1 C8 151.92(8) . .
O9 Ho1 O1 71.29(8) . .
O9 Ho1 O2 83.20(8) . .
O9 Ho1 O3 140.61(8) . .
O9 Ho1 O4 144.94(7) . .
O9 Ho1 O10 72.02(7) . .
O9 Ho1 O12 139.66(8) . .
O10 Ho1 C7 148.13(8) . .
O10 Ho1 C8 87.06(8) . .
O11 Ho1 C7 100.46(8) . .
O11 Ho1 C8 79.24(8) . .
O11 Ho1 O1 122.60(7) . .
O11 Ho1 O2 77.04(7) . .
O11 Ho1 O3 91.41(8) . .
O11 Ho1 O4 70.81(7) . .
O11 Ho1 O9 76.27(7) . .
O11 Ho1 O10 70.52(7) . .
O11 Ho1 O12 137.78(8) . .
O12 Ho1 C7 76.34(9) . .
O12 Ho1 C8 68.39(8) . .
O12 Ho1 O1 70.85(8) . .
O12 Ho1 O2 85.40(8) . .
O12 Ho1 O3 71.70(8) . .
O12 Ho1 O4 68.11(8) . .
O12 Ho1 O10 131.21(8) . .
C2 C1 C6 119.6(3) . .
C2 C1 C7 120.6(3) . .
C6 C1 C7 119.9(3) . .
C1 C2 H2 119.7 . .
C1 C2 C3 120.5(3) . .
C3 C2 H2 119.7 . .
C2 C3 C4 120.2(3) . .
C2 C3 C8 118.5(3) . 4_565
C4 C3 C8 121.3(3) . 4_565
C3 C4 H4 120.6 . .
C5 C4 C3 118.8(3) . .
C5 C4 H4 120.6 . .
C4 C5 C6 121.3(3) . .
C4 C5 S8 121.9(2) . .
C6 C5 S8 116.8(2) . .
C1 C6 C5 119.5(3) . .
C1 C6 H6 120.2 . .
C5 C6 H6 120.2 . .
C1 C7 Ho1 177.5(2) . .
O1 C7 Ho1 60.62(16) . .
O1 C7 C1 119.8(3) . .
O1 C7 O2 120.3(3) . .
O2 C7 Ho1 59.70(16) . .
O2 C7 C1 119.9(3) . .
C3 C8 Ho1 175.6(2) 4_666 .
O3 C8 Ho1 60.99(16) . .
O3 C8 C3 119.8(3) . 4_666
O4 C8 Ho1 59.37(16) . .
O4 C8 C3 120.0(3) . 4_666
O4 C8 O3 120.2(3) . .
O5 S8 C5 106.74(14) . .
O5 S8 O6 111.84(14) . .
O5 S8 O7 113.66(14) . .
O6 S8 C5 105.93(14) . .
O7 S8 C5 106.29(14) . .
O7 S8 O6 111.77(13) . .
C7 O1 Ho1 92.76(18) . .
C7 O2 Ho1 93.43(18) . .
C8 O3 Ho1 92.22(18) . .
C8 O4 Ho1 94.11(19) . .
Ho1 O8 H8A 124.0 . .
Ho1 O8 H8B 127.4 . .
H8A O8 H8B 108.5 . .
Ho1 O9 H9A 125.1 . .
Ho1 O9 H9B 123.5 . .
H9A O9 H9B 108.4 . .
Ho1 O10 H10A 117.2 . .
Ho1 O10 H10B 119.9 . .
H10A O10 H10B 108.0 . .
Ho1 O11 H11A 122.7 . .
Ho1 O11 H11B 124.0 . .
H11A O11 H11B 108.4 . .
Ho1 O12 H12A 119.9 . .
Ho1 O12 H12B 131.3 . .
H12A O12 H12B 108.2 . .
H13A O13 H13B 109.0 . .
H14A O14 H14B 109.5 . .
H15A O15 H15B 108.2 . .

loop_
_geom_bond_atom_site_label_1
_geom_bond_atom_site_label_2
_geom_bond_distance
_geom_bond_site_symmetry_2
Ho1 C7 2.807(3) .
Ho1 C8 2.816(3) .
Ho1 O1 2.449(2) .
Ho1 O2 2.428(2) .
Ho1 O3 2.464(2) .
Ho1 O4 2.429(2) .
Ho1 O8 2.316(2) .
Ho1 O9 2.339(2) .
Ho1 O10 2.467(2) .
Ho1 O11 2.338(2) .
Ho1 O12 2.402(2) .
C1 C2 1.386(5) .
C1 C6 1.390(4) .
C1 C7 1.497(4) .
C2 H2 0.9300 .
C2 C3 1.392(4) .
C3 C4 1.393(4) .
C3 C8 1.491(4) 4_565
C4 H4 0.9300 .
C4 C5 1.385(4) .
C5 C6 1.393(4) .
C5 S8 1.773(3) .
C6 H6 0.9300 .
C7 O1 1.259(4) .
C7 O2 1.271(4) .
C8 O3 1.270(4) .
C8 O4 1.261(4) .
S8 O5 1.448(2) .
S8 O6 1.470(2) .
S8 O7 1.459(2) .
O8 H8A 0.8500 .
O8 H8B 0.8500 .
O9 H9A 0.8498 .
O9 H9B 0.8501 .
O10 H10A 0.8498 .
O10 H10B 0.8502 .
O11 H11A 0.8501 .
O11 H11B 0.8500 .
O12 H12A 0.8500 .
O12 H12B 0.8500 .
O13 H13A 0.8501 .
O13 H13B 0.8501 .
O14 H14A 0.8507 .
O14 H14B 0.8501 .
O15 H15A 0.8500 .
O15 H15B 0.8500 .
